data_4308079
loop_
_publ_author_name
'Dong-Rong Xiao'
'Yang-Guang Li'
'En-Bo Wang'
'Lin-Lin Fan'
'Hai-Yan An'
'Zhong-Min Su'
'Lin Xu'

_publ_section_title
;
Exceptional Self-Penetrating Networks Containing Unprecedented
Quintuple-Stranded Molecular Braid, 9-Fold Meso Helices, and 17-Fold
Interwoven Helices
;
_journal_name_full 'Inorganic Chemistry'
_journal_page_first 4158
_journal_page_last 4166
_journal_paper_doi 10.1021/ic070054a
_journal_volume 46
_journal_year 2007
_chemical_formula_sum 'C79 H55 N9 O22 Zn4'
_chemical_formula_weight 1743.80
_chemical_name_systematic
; 
 ? 
;
_space_group_IT_number 15
_symmetry_cell_setting monoclinic
_symmetry_space_group_name_Hall '-C 2yc'
_symmetry_space_group_name_H-M 'C 1 2/c 1'
_atom_sites_solution_hydrogens geom
_atom_sites_solution_primary direct
_atom_sites_solution_secondary difmap
_audit_creation_method SHELXL-97
_cell_angle_alpha 90.00
_cell_angle_beta 100.02(3)
_cell_angle_gamma 90.00
_cell_formula_units_Z 2
_cell_length_a 18.786(4)
_cell_length_b 16.768(3)
_cell_length_c 12.803(3)
_cell_measurement_reflns_used 14181
_cell_measurement_temperature 293(2)
_cell_measurement_theta_max 25.00
_cell_measurement_theta_min 3.45
_cell_volume 3971.5(15)
_computing_cell_refinement 'RAPID AUTO'
_computing_data_collection 'RAPID AUTO'
_computing_data_reduction 'RAPID AUTO'
_computing_molecular_graphics 'Bruker SHELXTL'
_computing_publication_material 'Bruker SHELXTL'
_computing_structure_refinement 'SHELXL-97 (Sheldrick, 1997)'
_computing_structure_solution 'SHELXS-97 (Sheldrick, 1990)'
_diffrn_ambient_temperature 293(2)
_diffrn_detector_area_resol_mean '100x100 microns'
_diffrn_measured_fraction_theta_full 0.972
_diffrn_measured_fraction_theta_max 0.972
_diffrn_measurement_device_type 'Rigaku RAXIS RAPID IP'
_diffrn_measurement_method Oscillation
_diffrn_radiation_monochromator graphite
_diffrn_radiation_source 'fine-focus sealed tube'
_diffrn_radiation_type MoK\a
_diffrn_radiation_wavelength 0.71073
_diffrn_reflns_av_R_equivalents 0.0937
_diffrn_reflns_av_sigmaI/netI 0.0749
_diffrn_reflns_limit_h_max 22
_diffrn_reflns_limit_h_min -22
_diffrn_reflns_limit_k_max 19
_diffrn_reflns_limit_k_min -19
_diffrn_reflns_limit_l_max 15
_diffrn_reflns_limit_l_min -13
_diffrn_reflns_number 14181
_diffrn_reflns_theta_full 25.00
_diffrn_reflns_theta_max 25.00
_diffrn_reflns_theta_min 3.45
_diffrn_standards_decay_% 0
_diffrn_standards_interval_count 0
_diffrn_standards_interval_time .
_diffrn_standards_number 0
_exptl_absorpt_coefficient_mu 1.273
_exptl_absorpt_correction_T_max 0.6169
_exptl_absorpt_correction_T_min 0.5331
_exptl_absorpt_correction_type empirical
_exptl_absorpt_process_details 'ABSCOR by T.Higashi    8 March, 1995'
_exptl_crystal_colour colorless
_exptl_crystal_density_diffrn 1.458
_exptl_crystal_density_method 'not measured'
_exptl_crystal_description block
_exptl_crystal_F_000 1776
_exptl_crystal_size_max 0.51
_exptl_crystal_size_mid 0.42
_exptl_crystal_size_min 0.38
_refine_diff_density_max 0.431
_refine_diff_density_min -0.302
_refine_diff_density_rms 0.072
_refine_ls_extinction_method none
_refine_ls_goodness_of_fit_ref 1.144
_refine_ls_hydrogen_treatment constr
_refine_ls_matrix_type full
_refine_ls_number_parameters 358
_refine_ls_number_reflns 3396
_refine_ls_number_restraints 322
_refine_ls_restrained_S_all 1.196
_refine_ls_R_factor_all 0.1567
_refine_ls_R_factor_gt 0.0767
_refine_ls_shift/su_max 0.001
_refine_ls_shift/su_mean 0.000
_refine_ls_structure_factor_coef Fsqd
_refine_ls_weighting_details 'calc w=1/[\s^2^(Fo^2^)+(0.0450P)^2^+0.0000P] where P=(Fo^2^+2Fc^2^)/3'
_refine_ls_weighting_scheme calc
_refine_ls_wR_factor_gt 0.1413
_refine_ls_wR_factor_ref 0.1697
_reflns_number_gt 1658
_reflns_number_total 3396
_reflns_threshold_expression >2sigma(I)
_cod_data_source_file ic070054a-file003.cif
_cod_data_source_block x17a
_cod_original_cell_volume 3971.6(14)
_cod_database_code 4308079

loop_
_symmetry_equiv_pos_as_xyz
'x, y, z'
'-x, y, -z+1/2'
'x+1/2, y+1/2, z'
'-x+1/2, y+1/2, -z+1/2'
'-x, -y, -z'
'x, -y, z-1/2'
'-x+1/2, -y+1/2, -z'
'x+1/2, -y+1/2, z-1/2'

loop_
_atom_site_label
_atom_site_type_symbol
_atom_site_fract_x
_atom_site_fract_y
_atom_site_fract_z
_atom_site_U_iso_or_equiv
_atom_site_adp_type
_atom_site_occupancy
_atom_site_symmetry_multiplicity
_atom_site_calc_flag
_atom_site_refinement_flags
_atom_site_disorder_assembly
_atom_site_disorder_group
Zn1 Zn 0.78935(4) 0.55165(5) 0.66777(5) 0.0742(4) Uani 1 1 d . . .
O1 O 0.8181(7) 0.6469(9) 0.6027(7) 0.107(4) Uani 0.50 1 d PDU A 1
O2 O 0.8328(9) 0.5564(7) 0.5119(11) 0.095(5) Uani 0.50 1 d PDU A 1
O1A O 0.7935(7) 0.6783(7) 0.5574(10) 0.099(4) Uani 0.50 1 d PDU A 2
O2A O 0.8462(11) 0.5653(8) 0.5590(13) 0.114(6) Uani 0.50 1 d PDU A 2
O3 O 0.7676(3) 0.5755(4) 0.3167(5) 0.1150(19) Uani 1 1 d U A .
O4 O 0.8507(3) 0.5381(4) 0.2319(4) 0.1134(19) Uani 1 1 d U . .
O5 O 0.9736(5) 0.8660(6) 0.2196(8) 0.099(4) Uani 0.50 1 d PU . .
N1 N 0.6843(3) 0.5258(3) 0.6004(4) 0.0680(15) Uani 1 1 d . A .
C1 C 0.6401(4) 0.4943(5) 0.6554(6) 0.100(3) Uani 1 1 d . . .
H1 H 0.6590 0.4787 0.7243 0.100 Uiso 1 1 calc R A .
C2 C 0.5688(4) 0.4820(5) 0.6214(6) 0.106(3) Uani 1 1 d . A .
H2 H 0.5407 0.4585 0.6660 0.106 Uiso 1 1 calc R . .
C3 C 0.5379(3) 0.5048(4) 0.5198(4) 0.0567(16) Uani 1 1 d . . .
C4 C 0.5856(4) 0.5384(5) 0.4619(5) 0.084(2) Uani 1 1 d . A .
H4 H 0.5687 0.5553 0.3929 0.084 Uiso 1 1 calc R . .
C5 C 0.6573(4) 0.5476(5) 0.5038(5) 0.088(2) Uani 1 1 d . . .
H5 H 0.6879 0.5701 0.4619 0.088 Uiso 1 1 calc R A .
N2 N 0.7757(3) 0.6233(4) 0.7913(4) 0.0795(16) Uani 1 1 d DU A .
C8 C 0.7573(5) 0.7214(6) 0.9551(6) 0.093(2) Uani 1 1 d DU . .
C6 C 0.8153(9) 0.6060(9) 0.8883(9) 0.089(4) Uani 0.522(11) 1 d PDU A 1
H6 H 0.8478 0.5636 0.8976 0.089 Uiso 0.522(11) 1 calc PR A 1
C7 C 0.8053(9) 0.6538(8) 0.9719(10) 0.094(4) Uani 0.522(11) 1 d PDU A 1
H7 H 0.8298 0.6425 1.0398 0.094 Uiso 0.522(11) 1 calc PR A 1
C9 C 0.7216(9) 0.7318(11) 0.8570(10) 0.095(5) Uani 0.522(11) 1 d PDU A 1
H9 H 0.6904 0.7747 0.8401 0.095 Uiso 0.522(11) 1 calc PR A 1
C10 C 0.7325(8) 0.6757(10) 0.7795(11) 0.088(4) Uani 0.522(11) 1 d PDU A 1
H10 H 0.7034 0.6801 0.7132 0.088 Uiso 0.522(11) 1 calc PR A 1
C6A C 0.7600(11) 0.6000(9) 0.8856(10) 0.090(4) Uani 0.478(11) 1 d PDU A 2
H6A H 0.7609 0.5453 0.8974 0.090 Uiso 0.478(11) 1 calc PR A 2
C7A C 0.7431(10) 0.6457(9) 0.9664(12) 0.098(5) Uani 0.478(11) 1 d PDU A 2
H7A H 0.7236 0.6254 1.0229 0.098 Uiso 0.478(11) 1 calc PR A 2
C9A C 0.7566(10) 0.7588(9) 0.8582(10) 0.082(4) Uani 0.478(11) 1 d PDU A 2
H9A H 0.7510 0.8133 0.8466 0.082 Uiso 0.478(11) 1 calc PR A 2
C10A C 0.7659(9) 0.7007(9) 0.7778(11) 0.079(4) Uani 0.478(11) 1 d PDU A 2
H10A H 0.7648 0.7201 0.7095 0.079 Uiso 0.478(11) 1 calc PR A 2
C11 C 0.9526(5) 0.7780(6) 0.4147(8) 0.117(3) Uani 1 1 d U . .
H11 H 0.9747 0.8260 0.4375 0.117 Uiso 1 1 calc R . .
C12 C 0.9121(5) 0.7382(6) 0.4796(7) 0.114(3) Uani 1 1 d . A .
H12 H 0.9095 0.7588 0.5462 0.114 Uiso 1 1 calc R . .
C13 C 0.8766(4) 0.6705(5) 0.4476(5) 0.079(2) Uani 1 1 d . . .
C14 C 0.8787(4) 0.6436(4) 0.3447(5) 0.0710(18) Uani 1 1 d . A .
C15 C 0.9227(4) 0.6818(4) 0.2850(5) 0.0690(18) Uani 1 1 d . . .
H15 H 0.9268 0.6615 0.2187 0.069 Uiso 1 1 calc R A .
C16 C 0.9603(5) 0.7490(4) 0.3211(7) 0.093(2) Uani 1 1 d . . .
C17 C 0.9829(7) 0.7915(8) 0.2282(10) 0.066(4) Uani 0.50 1 d PU . .
C18 C 0.8349(5) 0.6300(6) 0.5212(7) 0.095(2) Uani 1 1 d DU A .
C19 C 0.8295(5) 0.5817(6) 0.2961(6) 0.089(2) Uani 1 1 d . . .
N3 N 0.5529(11) 0.9025(11) -0.0050(13) 0.096(6) Uani 0.25 1 d PGU . .
C21 C 0.5681(11) 0.8337(11) 0.0593(15) 0.112(7) Uani 0.25 1 d PGU . .
H21 H 0.5923 0.7908 0.0356 0.112 Uiso 0.25 1 calc PR . .
C22 C 0.5462(10) 0.8302(11) 0.1597(14) 0.080(6) Uani 0.25 1 d PGU . .
H22 H 0.5562 0.7851 0.2019 0.080 Uiso 0.25 1 calc PR . .
C23 C 0.5093(11) 0.8956(13) 0.1958(13) 0.104(7) Uani 0.25 1 d PGU . .
C24 C 0.4941(11) 0.9643(11) 0.1315(15) 0.092(7) Uani 0.25 1 d PGU . .
H24 H 0.4699 1.0072 0.1552 0.092 Uiso 0.25 1 calc PR . .
C25 C 0.5160(10) 0.9678(11) 0.0311(15) 0.084(6) Uani 0.25 1 d PGU . .
OW1 O 0.5000 0.6707(5) 0.2500 0.126(3) Uani 1 2 d SU . .
OW2 O 0.6599(7) 0.6874(7) 0.3053(9) 0.124(4) Uani 0.50 1 d P . .

loop_
_atom_site_aniso_label
_atom_site_aniso_U_11
_atom_site_aniso_U_22
_atom_site_aniso_U_33
_atom_site_aniso_U_23
_atom_site_aniso_U_13
_atom_site_aniso_U_12
Zn1 0.0783(6) 0.0994(7) 0.0459(4) 0.0055(4) 0.0136(4) -0.0176(5)
O1 0.130(8) 0.120(8) 0.065(6) 0.015(6) 0.005(6) -0.014(7)
O2 0.089(8) 0.126(9) 0.083(7) 0.049(6) 0.049(7) 0.012(6)
O1A 0.123(8) 0.111(8) 0.065(6) 0.003(6) 0.021(6) -0.022(6)
O2A 0.103(9) 0.137(10) 0.101(9) 0.027(7) 0.015(8) 0.001(7)
O3 0.094(4) 0.118(4) 0.139(5) -0.004(4) 0.036(4) -0.008(3)
O4 0.120(4) 0.148(5) 0.079(3) -0.040(3) 0.037(3) -0.025(4)
O5 0.124(8) 0.073(6) 0.112(8) 0.005(5) 0.057(6) -0.001(5)
N1 0.064(3) 0.088(4) 0.057(3) 0.001(3) 0.024(3) -0.001(3)
C1 0.067(5) 0.163(8) 0.065(4) 0.042(5) 0.002(4) -0.016(5)
C2 0.081(6) 0.154(8) 0.083(5) 0.063(5) 0.013(4) -0.020(5)
C3 0.063(3) 0.066(4) 0.043(3) -0.012(3) 0.014(3) -0.004(3)
C4 0.069(5) 0.142(7) 0.045(3) 0.012(4) 0.022(3) -0.017(4)
C5 0.064(5) 0.151(8) 0.050(4) 0.002(4) 0.009(3) -0.029(5)
N2 0.088(4) 0.094(4) 0.058(3) 0.003(3) 0.016(3) -0.018(3)
C8 0.109(5) 0.113(5) 0.059(3) -0.014(4) 0.020(4) -0.011(4)
C6 0.099(8) 0.097(8) 0.063(6) -0.023(5) -0.005(6) -0.007(6)
C7 0.116(9) 0.094(7) 0.067(6) -0.022(6) -0.002(6) -0.013(6)
C9 0.082(8) 0.125(8) 0.077(6) -0.006(6) 0.015(6) 0.015(7)
C10 0.083(8) 0.115(8) 0.062(6) -0.004(6) -0.002(6) -0.010(6)
C6A 0.111(9) 0.092(7) 0.070(6) -0.010(5) 0.023(7) -0.016(7)
C7A 0.113(10) 0.107(7) 0.082(7) -0.005(6) 0.038(7) -0.006(7)
C9A 0.082(9) 0.099(7) 0.063(6) 0.003(5) 0.008(7) 0.014(7)
C10A 0.074(8) 0.106(7) 0.056(6) -0.002(6) 0.006(6) -0.007(7)
C11 0.135(6) 0.102(6) 0.133(6) -0.039(5) 0.078(5) -0.013(5)
C12 0.141(8) 0.128(8) 0.099(6) -0.020(5) 0.094(6) -0.031(6)
C13 0.081(5) 0.111(6) 0.049(3) 0.014(4) 0.025(3) -0.023(4)
C14 0.084(5) 0.083(5) 0.049(3) 0.009(4) 0.019(3) -0.001(4)
C15 0.079(4) 0.083(5) 0.053(3) 0.010(4) 0.035(3) 0.021(4)
C16 0.141(7) 0.048(4) 0.117(6) -0.007(4) 0.096(5) -0.007(5)
C17 0.074(9) 0.059(6) 0.064(9) -0.003(6) 0.009(7) -0.005(6)
C18 0.098(6) 0.116(7) 0.072(5) -0.010(5) 0.023(4) -0.016(5)
C19 0.081(6) 0.126(7) 0.061(4) 0.006(5) 0.017(4) 0.000(5)
N3 0.100(11) 0.095(9) 0.094(9) -0.006(7) 0.017(8) 0.001(8)
C21 0.113(12) 0.113(10) 0.111(10) 0.010(8) 0.026(9) 0.017(9)
C22 0.073(10) 0.077(9) 0.086(9) -0.012(8) 0.001(8) -0.017(8)
C23 0.101(12) 0.104(11) 0.106(10) -0.002(7) 0.018(9) 0.004(9)
C24 0.088(11) 0.090(10) 0.097(10) -0.010(8) 0.017(8) -0.013(8)
C25 0.074(11) 0.089(10) 0.088(9) -0.020(8) 0.007(8) -0.009(8)
OW1 0.135(6) 0.130(6) 0.109(5) 0.000 0.011(5) 0.000
OW2 0.152(11) 0.121(10) 0.118(8) -0.027(7) 0.074(8) -0.035(8)

loop_
_atom_type_symbol
_atom_type_description
_atom_type_scat_dispersion_real
_atom_type_scat_dispersion_imag
_atom_type_scat_source
C C 0.0033 0.0016 'International Tables Vol C Tables 4.2.6.8 and 6.1.1.4'
H H 0.0000 0.0000 'International Tables Vol C Tables 4.2.6.8 and 6.1.1.4'
N N 0.0061 0.0033 'International Tables Vol C Tables 4.2.6.8 and 6.1.1.4'
O O 0.0106 0.0060 'International Tables Vol C Tables 4.2.6.8 and 6.1.1.4'
Zn Zn 0.2839 1.4301 'International Tables Vol C Tables 4.2.6.8 and 6.1.1.4'

loop_
_geom_angle_atom_site_label_1
_geom_angle_atom_site_label_2
_geom_angle_atom_site_label_3
_geom_angle
_geom_angle_site_symmetry_1
_geom_angle_site_symmetry_3
_geom_angle_publ_flag
O2A Zn1 O1 49.4(5) . . ?
O2A Zn1 O4 92.0(5) . 6_566 ?
O1 Zn1 O4 128.5(5) . 6_566 ?
O2A Zn1 N2 131.1(5) . . ?
O1 Zn1 N2 85.9(4) . . ?
O4 Zn1 N2 105.6(2) 6_566 . ?
O2A Zn1 N1 109.7(5) . . ?
O1 Zn1 N1 108.3(4) . . ?
O4 Zn1 N1 117.3(3) 6_566 . ?
N2 Zn1 N1 102.1(2) . . ?
O2A Zn1 O2 13.9(7) . . ?
O1 Zn1 O2 54.8(4) . . ?
O4 Zn1 O2 96.8(4) 6_566 . ?
N2 Zn1 O2 140.4(3) . . ?
N1 Zn1 O2 95.9(4) . . ?
O2A Zn1 C18 26.2(4) . . ?
O1 Zn1 C18 25.8(3) . . ?
O4 Zn1 C18 116.6(3) 6_566 . ?
N2 Zn1 C18 111.7(3) . . ?
N1 Zn1 C18 102.7(2) . . ?
O2 Zn1 C18 29.0(2) . . ?
C18 O1 Zn1 108.8(10) . . ?
C18 O2 Zn1 87.8(8) . . ?
C18 O2A Zn1 108.8(14) . . ?
C19 O4 Zn1 120.0(6) . 6_565 ?
O5 O5 C17 81.4(6) 2_755 . ?
O5 O5 C17 52.4(5) 2_755 2_755 ?
C17 O5 C17 29.0(8) . 2_755 ?
C1 N1 C5 116.8(6) . . ?
C1 N1 Zn1 121.3(4) . . ?
C5 N1 Zn1 121.6(5) . . ?
N1 C1 C2 125.7(6) . . ?
C1 C2 C3 119.4(7) . . ?
C4 C3 C2 114.4(6) . . ?
C4 C3 C3 123.7(6) . 5_666 ?
C2 C3 C3 121.9(8) . 5_666 ?
C5 C4 C3 121.5(6) . . ?
N1 C5 C4 122.2(7) . . ?
C10 N2 C10A 34.7(9) . . ?
C10 N2 C6A 94.4(12) . . ?
C10A N2 C6A 110.8(11) . . ?
C10 N2 C6 121.7(11) . . ?
C10A N2 C6 111.7(9) . . ?
C6A N2 C6 45.0(8) . . ?
C10 N2 Zn1 120.9(8) . . ?
C10A N2 Zn1 120.8(7) . . ?
C6A N2 Zn1 127.0(8) . . ?
C6 N2 Zn1 117.3(7) . . ?
C7A C8 C9 98.7(12) . . ?
C7A C8 C9A 124.5(11) . . ?
C9 C8 C9A 34.0(9) . . ?
C7A C8 C7 50.0(9) . . ?
C9 C8 C7 116.4(10) . . ?
C9A C8 C7 113.4(11) . . ?
C7A C8 C8 116.6(11) . 7_667 ?
C9 C8 C8 119.5(11) . 7_667 ?
C9A C8 C8 114.0(11) . 7_667 ?
C7 C8 C8 124.1(9) . 7_667 ?
N2 C6 C7 117.2(12) . . ?
C6 C7 C8 120.6(11) . . ?
C8 C9 C10 117.9(13) . . ?
N2 C10 C9 125.8(13) . . ?
N2 C6A C7A 129.1(14) . . ?
C8 C7A C6A 112.3(13) . . ?
C8 C9A C10A 110.4(12) . . ?
N2 C10A C9A 126.9(13) . . ?
C16 C11 C12 121.4(9) . . ?
C13 C12 C11 121.1(8) . . ?
C12 C13 C14 117.8(6) . . ?
C12 C13 C18 118.6(7) . . ?
C14 C13 C18 123.5(7) . . ?
C15 C14 C13 119.3(7) . . ?
C15 C14 C19 119.4(6) . . ?
C13 C14 C19 120.9(7) . . ?
C16 C15 C14 121.3(6) . . ?
C11 C16 C15 118.5(8) . . ?
C11 C16 C17 113.7(9) . 2_755 ?
C15 C16 C17 127.5(8) . 2_755 ?
C11 C16 C17 129.1(9) . . ?
C15 C16 C17 108.7(8) . . ?
C17 C16 C17 29.7(8) 2_755 . ?
C17 C17 O5 98.5(6) 2_755 . ?
C17 C17 C16 75(2) 2_755 2_755 ?
O5 C17 C16 121.9(13) . 2_755 ?
C17 C17 C16 75(2) 2_755 . ?
O5 C17 C16 118.7(13) . . ?
C16 C17 C16 115.1(10) 2_755 . ?
C17 C17 O5 52.5(5) 2_755 2_755 ?
O5 C17 O5 46.1(8) . 2_755 ?
C16 C17 O5 101.5(10) 2_755 2_755 ?
C16 C17 O5 103.6(9) . 2_755 ?
O1 C18 O2A 85.2(13) . . ?
O1 C18 O2 108.4(13) . . ?
O2A C18 O2 29.9(10) . . ?
O1 C18 O1A 40.8(7) . . ?
O2A C18 O1A 120.7(14) . . ?
O2 C18 O1A 131.3(12) . . ?
O1 C18 C13 134.7(11) . . ?
O2A C18 C13 126.6(13) . . ?
O2 C18 C13 113.9(10) . . ?
O1A C18 C13 111.4(10) . . ?
O1 C18 Zn1 45.3(8) . . ?
O2A C18 Zn1 45.0(11) . . ?
O2 C18 Zn1 63.2(8) . . ?
O1A C18 Zn1 75.8(7) . . ?
C13 C18 Zn1 168.1(6) . . ?
O4 C19 O3 121.4(9) . . ?
O4 C19 C14 117.3(8) . . ?
O3 C19 C14 121.2(9) . . ?
C25 N3 C21 120.0 . . ?
C22 C21 N3 120.0 . . ?
C21 C22 C23 120.0 . . ?
C22 C23 C24 120.0 . . ?
C22 C23 C23 120.8(11) . 2_655 ?
C24 C23 C23 119.1(9) . 2_655 ?
C25 C24 C23 120.0 . . ?
C25 C25 C24 112(3) 5_675 . ?
C25 C25 N3 126(3) 5_675 . ?
C24 C25 N3 120.0 . . ?

loop_
_geom_bond_atom_site_label_1
_geom_bond_atom_site_label_2
_geom_bond_distance
_geom_bond_site_symmetry_2
_geom_bond_publ_flag
Zn1 O2A 1.91(2) . ?
Zn1 O1 1.922(14) . ?
Zn1 O4 1.984(6) 6_566 ?
Zn1 N2 2.037(6) . ?
Zn1 N1 2.058(5) . ?
Zn1 O2 2.285(14) . ?
Zn1 C18 2.557(9) . ?
O1 C18 1.177(9) . ?
O2 C18 1.241(10) . ?
O1A C18 1.266(9) . ?
O2A C18 1.192(10) . ?
O3 C19 1.241(9) . ?
O4 C19 1.219(9) . ?
O4 Zn1 1.984(6) 6_565 ?
O5 O5 1.150(18) 2_755 ?
O5 C17 1.265(14) . ?
O5 C17 1.577(13) 2_755 ?
N1 C1 1.292(9) . ?
N1 C5 1.305(8) . ?
C1 C2 1.349(10) . ?
C2 C3 1.383(8) . ?
C3 C4 1.379(9) . ?
C3 C3 1.436(11) 5_666 ?
C4 C5 1.369(9) . ?
N2 C10 1.189(13) . ?
N2 C10A 1.319(14) . ?
N2 C6A 1.349(13) . ?
N2 C6 1.363(12) . ?
C8 C7A 1.310(15) . ?
C8 C9 1.328(13) . ?
C8 C9A 1.387(14) . ?
C8 C7 1.441(14) . ?
C8 C8 1.558(16) 7_667 ?
C6 C7 1.376(16) . ?
C9 C10 1.407(16) . ?
C6A C7A 1.368(16) . ?
C9A C10A 1.449(16) . ?
C11 C16 1.323(11) . ?
C11 C12 1.391(12) . ?
C12 C13 1.343(10) . ?
C13 C14 1.399(9) . ?
C13 C18 1.490(10) . ?
C14 C15 1.377(9) . ?
C14 C19 1.455(10) . ?
C15 C16 1.369(9) . ?
C16 C17 1.509(17) 2_755 ?
C16 C17 1.510(17) . ?
C17 C17 0.77(2) 2_755 ?
C17 C16 1.509(17) 2_755 ?
C17 O5 1.577(13) 2_755 ?
N3 C25 1.417(12) . ?
N3 C21 1.417(12) . ?
C21 C22 1.417(12) . ?
C22 C23 1.417(12) . ?
C23 C24 1.417(12) . ?
C23 C23 1.49(5) 2_655 ?
C24 C25 1.417(12) . ?
C25 C25 1.41(4) 5_675 ?
